data_4089372
loop_
_publ_author_name
'Dible, Benjamin R.'
'Cowley, Ryan E.'
'Holland, Patrick L.'

_publ_section_title
;
 Remote Substitution onN-Heterocyclic Carbenes Heightens the Catalytic
 Reactivity of Their Palladium Complexes
;
_journal_issue 19
_journal_name_full Organometallics
_journal_page_first 5123
_journal_paper_doi 10.1021/om200349y
_journal_volume 30
_journal_year 2011
_chemical_formula_moiety 'C80 H85 Cl N2 Pd, 0.62(C5 H12), 0.38(C H2 Cl2)'
_chemical_formula_sum 'C83.46 H93.14 Cl1.77 N2 Pd'
_chemical_formula_weight 1293.41
_chemical_name_common holrc41
_space_group_IT_number 2
_space_group_name_Hall '-P 1'
_space_group_name_H-M_alt 'P -1'
_symmetry_cell_setting triclinic
_symmetry_space_group_name_H-M 'P -1'
_atom_sites_solution_hydrogens geom
_atom_sites_solution_primary direct
_atom_sites_solution_secondary difmap
_audit_creation_method SHELXL-97
_cell_angle_alpha 92.845(2)
_cell_angle_beta 105.389(2)
_cell_angle_gamma 101.191(2)
_cell_formula_units_Z 2
_cell_length_a 11.0247(13)
_cell_length_b 17.278(2)
_cell_length_c 19.348(2)
_cell_measurement_reflns_used 4079
_cell_measurement_temperature 100.0(1)
_cell_measurement_theta_max 37.65
_cell_measurement_theta_min 2.39
_cell_volume 3465.8(7)
_computing_cell_refinement 'SAINT (Bruker, 2009)'
_computing_data_collection 'APEX2 (Bruker, 2009)'
_computing_data_reduction 'SAINT (Bruker, 2009)'
_computing_molecular_graphics 'SHELXTL (Sheldrick, 2008)'
_computing_publication_material 'SHELXTL (Sheldrick, 2008)'
_computing_structure_refinement 'SHELXL-97 (Sheldrick, 2008)'
_computing_structure_solution 'SIR97 (Altomare et al., 1999)'
_diffrn_ambient_temperature 100.0(1)
_diffrn_measured_fraction_theta_full 0.988
_diffrn_measured_fraction_theta_max 0.988
_diffrn_measurement_device_type 'Bruker SMART APEX II CCD Platform'
_diffrn_measurement_method 'area detector, \w scans per \f'
_diffrn_radiation_monochromator graphite
_diffrn_radiation_source 'fine-focus sealed tube'
_diffrn_radiation_type MoK\a
_diffrn_radiation_wavelength 0.71073
_diffrn_reflns_av_R_equivalents 0.0425
_diffrn_reflns_av_sigmaI/netI 0.0440
_diffrn_reflns_limit_h_max 18
_diffrn_reflns_limit_h_min -18
_diffrn_reflns_limit_k_max 29
_diffrn_reflns_limit_k_min -29
_diffrn_reflns_limit_l_max 32
_diffrn_reflns_limit_l_min -32
_diffrn_reflns_number 124533
_diffrn_reflns_theta_full 37.04
_diffrn_reflns_theta_max 37.04
_diffrn_reflns_theta_min 1.54
_diffrn_standards_number 0
_exptl_absorpt_coefficient_mu 0.382
_exptl_absorpt_correction_T_max 0.9275
_exptl_absorpt_correction_T_min 0.8320
_exptl_absorpt_correction_type multi-scan
_exptl_absorpt_process_details 'SADABS (Sheldrick, 2008)'
_exptl_crystal_colour 'pale yellow'
_exptl_crystal_density_diffrn 1.239
_exptl_crystal_density_method 'not measured'
_exptl_crystal_description block
_exptl_crystal_F_000 1368
_exptl_crystal_size_max 0.50
_exptl_crystal_size_mid 0.30
_exptl_crystal_size_min 0.20
_refine_diff_density_max 4.178
_refine_diff_density_min -1.595
_refine_diff_density_rms 0.094
_refine_ls_extinction_method none
_refine_ls_goodness_of_fit_ref 1.029
_refine_ls_hydrogen_treatment constr
_refine_ls_matrix_type full
_refine_ls_number_parameters 938
_refine_ls_number_reflns 34919
_refine_ls_number_restraints 2
_refine_ls_restrained_S_all 1.037
_refine_ls_R_factor_all 0.0836
_refine_ls_R_factor_gt 0.0531
_refine_ls_shift/su_max 0.004
_refine_ls_shift/su_mean 0.000
_refine_ls_structure_factor_coef Fsqd
_refine_ls_weighting_details 'calc w=1/[\s^2^(Fo^2^)+(0.0772P)^2^+1.4596P] where P=(Fo^2^+2Fc^2^)/3'
_refine_ls_weighting_scheme calc
_refine_ls_wR_factor_gt 0.1343
_refine_ls_wR_factor_ref 0.1531
_reflns_number_gt 24603
_reflns_number_total 34919
_reflns_threshold_expression >2sigma(I)
_cod_data_source_file om200349y_si_001.cif
_cod_data_source_block holrc41
_cod_original_sg_symbol_H-M P-1
_cod_database_code 4089372

loop_
_symmetry_equiv_pos_as_xyz
'x, y, z'
'-x, -y, -z'

loop_
_atom_site_label
_atom_site_type_symbol
_atom_site_fract_x
_atom_site_fract_y
_atom_site_fract_z
_atom_site_U_iso_or_equiv
_atom_site_adp_type
_atom_site_occupancy
_atom_site_symmetry_multiplicity
_atom_site_calc_flag
_atom_site_refinement_flags
_atom_site_disorder_assembly
_atom_site_disorder_group
Pd1 Pd 0.212594(12) 0.197323(7) 0.509710(7) 0.02689(4) Uani 1 1 d D . .
Cl1 Cl 0.43922(5) 0.22591(5) 0.52540(4) 0.03670(18) Uani 0.8171(18) 1 d PD A 1
Cl1' Cl 0.4253(2) 0.1970(2) 0.5508(2) 0.03670(18) Uani 0.1829(18) 1 d PD A 5
C11 C 0.22478(13) 0.29863(8) 0.57081(7) 0.0164(2) Uani 1 1 d . A .
N11 N 0.18670(11) 0.36475(7) 0.54601(6) 0.01597(19) Uani 1 1 d . . .
N21 N 0.28069(11) 0.32015(7) 0.64260(6) 0.01646(19) Uani 1 1 d . . .
C21 C 0.21911(16) 0.42630(8) 0.60066(7) 0.0219(3) Uani 1 1 d . A .
H21A H 0.2033 0.4782 0.5961 0.026 Uiso 1 1 calc R . .
C31 C 0.27775(15) 0.39809(8) 0.66183(7) 0.0213(3) Uani 1 1 d . A .
H31A H 0.3105 0.4261 0.7087 0.026 Uiso 1 1 calc R . .
C12 C 0.11174(13) 0.36640(8) 0.47284(7) 0.0151(2) Uani 1 1 d . A .
C22 C -0.02303(13) 0.34919(8) 0.45764(7) 0.0160(2) Uani 1 1 d . . .
C32 C -0.09538(13) 0.34467(8) 0.38549(7) 0.0170(2) Uani 1 1 d . A .
H32A H -0.1867 0.3310 0.3737 0.020 Uiso 1 1 calc R . .
C42 C -0.03633(13) 0.35978(8) 0.33075(7) 0.0170(2) Uani 1 1 d . . .
C52 C 0.09794(14) 0.38011(10) 0.34940(7) 0.0204(2) Uani 1 1 d . A .
H52A H 0.1386 0.3932 0.3127 0.024 Uiso 1 1 calc R . .
C62 C 0.17461(13) 0.38206(9) 0.41957(7) 0.0180(2) Uani 1 1 d . . .
C72 C -0.08956(14) 0.33717(9) 0.51719(7) 0.0201(2) Uani 1 1 d . A .
H72A H -0.0309 0.3173 0.5579 0.024 Uiso 1 1 calc R . .
C82 C -0.1104(2) 0.41679(11) 0.54538(10) 0.0307(3) Uani 1 1 d . . .
H82A H -0.0281 0.4556 0.5598 0.046 Uiso 1 1 calc R A .
H82B H -0.1445 0.4096 0.5871 0.046 Uiso 1 1 calc R . .
H82C H -0.1718 0.4361 0.5073 0.046 Uiso 1 1 calc R . .
C92 C -0.21830(17) 0.27749(11) 0.49468(10) 0.0295(3) Uani 1 1 d . . .
H92A H -0.2075 0.2281 0.4722 0.044 Uiso 1 1 calc R A .
H92B H -0.2817 0.2995 0.4601 0.044 Uiso 1 1 calc R . .
H92C H -0.2484 0.2665 0.5373 0.044 Uiso 1 1 calc R . .
C102 C 0.32052(14) 0.39967(11) 0.43371(8) 0.0237(3) Uani 1 1 d . A .
H10A H 0.3603 0.3925 0.4851 0.028 Uiso 1 1 calc R . .
C112 C 0.37127(17) 0.48521(13) 0.42120(12) 0.0375(4) Uani 1 1 d . . .
H11A H 0.3542 0.5219 0.4560 0.056 Uiso 1 1 calc R A .
H11B H 0.3278 0.4945 0.3721 0.056 Uiso 1 1 calc R . .
H11C H 0.4643 0.4941 0.4275 0.056 Uiso 1 1 calc R . .
C122 C 0.3603(2) 0.34218(17) 0.38525(12) 0.0460(6) Uani 1 1 d . . .
H12A H 0.3247 0.2874 0.3919 0.069 Uiso 1 1 calc R A .
H12B H 0.4544 0.3513 0.3981 0.069 Uiso 1 1 calc R . .
H12C H 0.3270 0.3511 0.3347 0.069 Uiso 1 1 calc R . .
C132 C -0.10729(13) 0.34517(8) 0.24913(7) 0.0177(2) Uani 1 1 d . A .
C142 C -0.05357(14) 0.41367(9) 0.21041(8) 0.0214(3) Uani 1 1 d . . .
C152 C -0.01923(15) 0.49106(10) 0.24426(9) 0.0256(3) Uani 1 1 d . A .
H15A H -0.0227 0.5002 0.2925 0.031 Uiso 1 1 calc R . .
C162 C 0.01994(18) 0.55494(11) 0.20861(11) 0.0343(4) Uani 1 1 d . . .
H16A H 0.0409 0.6071 0.2326 0.041 Uiso 1 1 calc R A .
C172 C 0.0290(2) 0.54428(13) 0.13918(12) 0.0452(6) Uani 1 1 d . A .
C182 C -0.0048(3) 0.46782(15) 0.10525(11) 0.0493(6) Uani 1 1 d . . .
H18A H 0.0013 0.4591 0.0576 0.059 Uiso 1 1 calc R A .
C192 C -0.0479(2) 0.40323(12) 0.13951(9) 0.0356(4) Uani 1 1 d . A .
H19A H -0.0736 0.3515 0.1142 0.043 Uiso 1 1 calc R . .
C202 C 0.0727(3) 0.61446(18) 0.10145(16) 0.0706(10) Uani 1 1 d . . .
H20A H 0.1306 0.6010 0.0743 0.085 Uiso 1 1 calc R A .
H20B H 0.1183 0.6600 0.1373 0.085 Uiso 1 1 calc R . .
H20C H -0.0025 0.6279 0.0682 0.085 Uiso 1 1 calc R . .
C212 C -0.25285(14) 0.34354(9) 0.22899(7) 0.0200(2) Uani 1 1 d . . .
C222 C -0.30284(14) 0.39587(9) 0.26516(8) 0.0208(2) Uani 1 1 d . A .
H22A H -0.2472 0.4300 0.3059 0.025 Uiso 1 1 calc R . .
C232 C -0.43245(15) 0.39925(9) 0.24285(9) 0.0235(3) Uani 1 1 d . . .
H23A H -0.4643 0.4341 0.2696 0.028 Uiso 1 1 calc R A .
C242 C -0.51623(15) 0.35206(10) 0.18170(9) 0.0270(3) Uani 1 1 d . A .
C252 C -0.46543(17) 0.30182(12) 0.14422(10) 0.0323(4) Uani 1 1 d . . .
H25A H -0.5200 0.2698 0.1019 0.039 Uiso 1 1 calc R A .
C262 C -0.33669(16) 0.29746(11) 0.16732(9) 0.0292(3) Uani 1 1 d . A .
H26A H -0.3051 0.2624 0.1406 0.035 Uiso 1 1 calc R . .
C272 C -0.65653(17) 0.35517(13) 0.15730(12) 0.0378(4) Uani 1 1 d . . .
H27A H -0.6879 0.3445 0.1047 0.057 Uiso 1 1 calc R A .
H27B H -0.6670 0.4080 0.1722 0.057 Uiso 1 1 calc R . .
H27C H -0.7059 0.3151 0.1792 0.057 Uiso 1 1 calc R . .
C282 C -0.08029(14) 0.26406(9) 0.22806(7) 0.0184(2) Uani 1 1 d . . .
C292 C -0.15530(15) 0.19427(9) 0.24091(9) 0.0233(3) Uani 1 1 d . A .
H29A H -0.2284 0.1970 0.2573 0.028 Uiso 1 1 calc R . .
C302 C -0.12520(17) 0.12109(10) 0.23015(9) 0.0266(3) Uani 1 1 d . . .
H30A H -0.1789 0.0746 0.2386 0.032 Uiso 1 1 calc R A .
C312 C -0.01765(16) 0.11439(10) 0.20712(8) 0.0243(3) Uani 1 1 d . A .
C322 C 0.05950(17) 0.18414(10) 0.19706(10) 0.0278(3) Uani 1 1 d . . .
H32B H 0.1352 0.1816 0.1831 0.033 Uiso 1 1 calc R A .
C332 C 0.02896(16) 0.25756(10) 0.20683(9) 0.0246(3) Uani 1 1 d . A .
H33A H 0.0834 0.3040 0.1989 0.030 Uiso 1 1 calc R . .
C342 C 0.0128(2) 0.03457(11) 0.19452(11) 0.0334(4) Uani 1 1 d . . .
H34A H 0.0135 0.0061 0.2371 0.050 Uiso 1 1 calc R A .
H34B H 0.0976 0.0418 0.1857 0.050 Uiso 1 1 calc R . .
H34C H -0.0528 0.0039 0.1526 0.050 Uiso 1 1 calc R . .
C13 C 0.33161(13) 0.26853(8) 0.69394(7) 0.0170(2) Uani 1 1 d . A .
C23 C 0.46454(13) 0.27995(8) 0.72298(7) 0.0178(2) Uani 1 1 d . . .
C33 C 0.51029(13) 0.22996(8) 0.77404(8) 0.0189(2) Uani 1 1 d . A .
H33B H 0.6005 0.2378 0.7954 0.023 Uiso 1 1 calc R . .
C43 C 0.42863(13) 0.16941(8) 0.79446(7) 0.0173(2) Uani 1 1 d . . .
C53 C 0.29620(13) 0.16107(8) 0.76434(8) 0.0185(2) Uani 1 1 d . A .
H53A H 0.2389 0.1205 0.7784 0.022 Uiso 1 1 calc R . .
C63 C 0.24476(13) 0.20995(8) 0.71451(7) 0.0179(2) Uani 1 1 d . . .
C73 C 0.56017(14) 0.34470(9) 0.70312(8) 0.0222(3) Uani 1 1 d . A .
H73A H 0.5139 0.3647 0.6582 0.027 Uiso 1 1 calc R . .
C83 C 0.61040(17) 0.41436(10) 0.76294(10) 0.0295(3) Uani 1 1 d . . .
H83A H 0.5379 0.4357 0.7700 0.044 Uiso 1 1 calc R A .
H83B H 0.6708 0.4560 0.7491 0.044 Uiso 1 1 calc R . .
H83C H 0.6546 0.3958 0.8079 0.044 Uiso 1 1 calc R . .
C93 C 0.67303(16) 0.31385(11) 0.68812(9) 0.0281(3) Uani 1 1 d . . .
H93A H 0.6397 0.2678 0.6516 0.042 Uiso 1 1 calc R A .
H93B H 0.7245 0.2983 0.7327 0.042 Uiso 1 1 calc R . .
H93C H 0.7271 0.3558 0.6705 0.042 Uiso 1 1 calc R . .
C103 C 0.1007(12) 0.1966(6) 0.6872(6) 0.0235(9) Uani 0.708(4) 1 d P A 1
H10B H 0.0803 0.2353 0.6514 0.028 Uiso 0.708(4) 1 calc PR A 1
C113 C 0.0410(3) 0.11175(18) 0.64741(18) 0.0384(7) Uani 0.708(4) 1 d P A 1
H11D H 0.0863 0.1014 0.6118 0.058 Uiso 0.708(4) 1 calc PR A 1
H11E H -0.0504 0.1078 0.6229 0.058 Uiso 0.708(4) 1 calc PR A 1
H11F H 0.0494 0.0727 0.6824 0.058 Uiso 0.708(4) 1 calc PR A 1
C123 C 0.0376(3) 0.2109(2) 0.74582(19) 0.0448(7) Uani 0.708(4) 1 d P A 1
H12D H 0.0752 0.2645 0.7705 0.067 Uiso 0.708(4) 1 calc PR A 1
H12E H 0.0520 0.1719 0.7806 0.067 Uiso 0.708(4) 1 calc PR A 1
H12F H -0.0551 0.2055 0.7243 0.067 Uiso 0.708(4) 1 calc PR A 1
C10' C 0.097(3) 0.2057(18) 0.6819(17) 0.0235(9) Uani 0.292(4) 1 d P A 5
H10C H 0.0794 0.2188 0.6308 0.028 Uiso 0.292(4) 1 calc PR A 5
C11' C 0.0219(7) 0.1236(4) 0.6844(5) 0.0384(7) Uani 0.292(4) 1 d P A 5
H11G H 0.0612 0.0842 0.6655 0.058 Uiso 0.292(4) 1 calc PR A 5
H11H H -0.0674 0.1176 0.6549 0.058 Uiso 0.292(4) 1 calc PR A 5
H11I H 0.0231 0.1157 0.7344 0.058 Uiso 0.292(4) 1 calc PR A 5
C12' C 0.0547(7) 0.2667(6) 0.7279(5) 0.0448(7) Uani 0.292(4) 1 d P A 5
H12G H -0.0352 0.2687 0.7051 0.067 Uiso 0.292(4) 1 calc PR A 5
H12H H 0.1099 0.3193 0.7312 0.067 Uiso 0.292(4) 1 calc PR A 5
H12I H 0.0629 0.2502 0.7764 0.067 Uiso 0.292(4) 1 calc PR A 5
C133 C 0.47775(13) 0.10926(8) 0.84587(7) 0.0165(2) Uani 1 1 d . A .
C143 C 0.47116(13) 0.03087(8) 0.80122(7) 0.0182(2) Uani 1 1 d . . .
C153 C 0.40195(15) 0.01139(9) 0.72876(8) 0.0213(2) Uani 1 1 d . A .
H15B H 0.3550 0.0474 0.7043 0.026 Uiso 1 1 calc R . .
C163 C 0.40084(17) -0.06030(10) 0.69183(9) 0.0266(3) Uani 1 1 d . . .
H16B H 0.3518 -0.0724 0.6427 0.032 Uiso 1 1 calc R A .
C173 C 0.46902(16) -0.11429(9) 0.72453(9) 0.0251(3) Uani 1 1 d . A .
C183 C 0.53591(17) -0.09550(9) 0.79738(9) 0.0266(3) Uani 1 1 d . . .
H18B H 0.5812 -0.1322 0.8219 0.032 Uiso 1 1 calc R A .
C193 C 0.53778(16) -0.02466(9) 0.83468(8) 0.0237(3) Uani 1 1 d . A .
H19B H 0.5853 -0.0134 0.8841 0.028 Uiso 1 1 calc R . .
C203 C 0.4732(2) -0.18981(11) 0.68315(12) 0.0364(4) Uani 1 1 d . . .
H20D H 0.4733 -0.1798 0.6338 0.055 Uiso 1 1 calc R A .
H20E H 0.3975 -0.2309 0.6820 0.055 Uiso 1 1 calc R . .
H20F H 0.5516 -0.2077 0.7068 0.055 Uiso 1 1 calc R . .
C213 C 0.39184(13) 0.09449(8) 0.89740(7) 0.0174(2) Uani 1 1 d . . .
C223 C 0.36228(14) 0.15949(9) 0.93065(8) 0.0210(2) Uani 1 1 d . A .
H22B H 0.3918 0.2113 0.9192 0.025 Uiso 1 1 calc R . .
C233 C 0.29064(14) 0.14972(10) 0.98007(9) 0.0230(3) Uani 1 1 d . . .
H23B H 0.2739 0.1950 1.0026 0.028 Uiso 1 1 calc R A .
C243 C 0.24305(15) 0.07448(10) 0.99702(8) 0.0234(3) Uani 1 1 d . A .
C253 C 0.27060(16) 0.01004(10) 0.96348(9) 0.0250(3) Uani 1 1 d . . .
H25B H 0.2388 -0.0418 0.9740 0.030 Uiso 1 1 calc R A .
C263 C 0.34405(15) 0.01947(9) 0.91451(8) 0.0216(2) Uani 1 1 d . A .
H26B H 0.3616 -0.0259 0.8926 0.026 Uiso 1 1 calc R . .
C273 C 0.16404(18) 0.06324(12) 1.04990(10) 0.0320(3) Uani 1 1 d . . .
H27D H 0.1600 0.0098 1.0651 0.048 Uiso 1 1 calc R A .
H27E H 0.0767 0.0700 1.0269 0.048 Uiso 1 1 calc R . .
H27F H 0.2040 0.1026 1.0921 0.048 Uiso 1 1 calc R . .
C283 C 0.61980(13) 0.14160(8) 0.89012(7) 0.0169(2) Uani 1 1 d . . .
C293 C 0.71827(14) 0.14178(9) 0.85694(8) 0.0203(2) Uani 1 1 d . A .
H29B H 0.6969 0.1207 0.8079 0.024 Uiso 1 1 calc R . .
C303 C 0.84662(14) 0.17212(9) 0.89430(8) 0.0219(3) Uani 1 1 d . . .
H30B H 0.9112 0.1718 0.8702 0.026 Uiso 1 1 calc R A .
C313 C 0.88245(14) 0.20302(9) 0.96664(8) 0.0211(2) Uani 1 1 d . A .
C323 C 0.78554(15) 0.20086(9) 1.00028(8) 0.0230(3) Uani 1 1 d . . .
H32C H 0.8076 0.2202 1.0498 0.028 Uiso 1 1 calc R A .
C333 C 0.65648(14) 0.17096(9) 0.96301(8) 0.0203(2) Uani 1 1 d . A .
H33C H 0.5923 0.1705 0.9876 0.024 Uiso 1 1 calc R . .
C343 C 1.02114(15) 0.23752(11) 1.00709(10) 0.0285(3) Uani 1 1 d . . .
H34D H 1.0295 0.2921 1.0272 0.043 Uiso 1 1 calc R A .
H34E H 1.0749 0.2373 0.9741 0.043 Uiso 1 1 calc R . .
H34F H 1.0492 0.2055 1.0463 0.043 Uiso 1 1 calc R . .
C14 C 0.0108(10) 0.1584(5) 0.4612(4) 0.0291(12) Uani 0.579(5) 1 d P A 1
H14A H -0.0449 0.1546 0.4940 0.035 Uiso 0.579(5) 1 calc PR A 1
H14B H -0.0255 0.1795 0.4153 0.035 Uiso 0.579(5) 1 calc PR A 1
C24 C 0.0754(6) 0.0945(3) 0.4570(3) 0.0278(9) Uani 0.579(5) 1 d P A 1
H24A H 0.0586 0.0477 0.4842 0.033 Uiso 0.579(5) 1 calc PR A 1
C34 C 0.1669(3) 0.09967(16) 0.41965(15) 0.0256(6) Uani 0.579(5) 1 d P A 1
H34G H 0.1370 0.1185 0.3712 0.031 Uiso 0.579(5) 1 calc PR A 1
C44 C 0.2460(4) 0.0409(2) 0.4187(2) 0.0214(6) Uani 0.579(5) 1 d P A 1
C54 C 0.2807(4) 0.0232(2) 0.3568(2) 0.0282(7) Uani 0.579(5) 1 d P A 1
H54A H 0.2596 0.0526 0.3167 0.034 Uiso 0.579(5) 1 calc PR A 1
C64 C 0.3469(4) -0.0379(4) 0.3532(3) 0.0387(11) Uani 0.579(5) 1 d P A 1
H64A H 0.3692 -0.0500 0.3104 0.046 Uiso 0.579(5) 1 calc PR A 1
C74 C 0.3794(4) -0.0801(3) 0.4106(4) 0.0390(11) Uani 0.579(5) 1 d P A 1
H74A H 0.4227 -0.1221 0.4074 0.047 Uiso 0.579(5) 1 calc PR A 1
C84 C 0.3494(4) -0.0615(2) 0.4727(3) 0.0366(9) Uani 0.579(5) 1 d P A 1
H84A H 0.3745 -0.0897 0.5132 0.044 Uiso 0.579(5) 1 calc PR A 1
C94 C 0.2825(4) -0.0020(2) 0.4774(2) 0.0276(7) Uani 0.579(5) 1 d P A 1
H94A H 0.2614 0.0096 0.5208 0.033 Uiso 0.579(5) 1 calc PR A 1
C14' C 0.0133(15) 0.1527(9) 0.4805(6) 0.043(3) Uani 0.421(5) 1 d P A 5
H14C H -0.0211 0.1236 0.5164 0.051 Uiso 0.421(5) 1 calc PR A 5
H14D H -0.0411 0.1884 0.4565 0.051 Uiso 0.421(5) 1 calc PR A 5
C24' C 0.0643(9) 0.1084(5) 0.4354(5) 0.0375(18) Uani 0.421(5) 1 d P A 5
H24B H 0.0423 0.1109 0.3821 0.045 Uiso 0.421(5) 1 calc PR A 5
C34' C 0.1531(5) 0.0658(2) 0.4700(3) 0.0340(11) Uani 0.421(5) 1 d P A 5
H34H H 0.1210 0.0343 0.5060 0.041 Uiso 0.421(5) 1 calc PR A 5
C44' C 0.2331(6) 0.0244(3) 0.4376(3) 0.0237(9) Uani 0.421(5) 1 d P A 5
C54' C 0.2929(5) -0.0313(4) 0.4755(3) 0.0296(10) Uani 0.421(5) 1 d P A 5
H54B H 0.2877 -0.0383 0.5231 0.036 Uiso 0.421(5) 1 calc PR A 5
C64' C 0.3594(6) -0.0761(4) 0.4443(5) 0.0363(12) Uani 0.421(5) 1 d P A 5
H64B H 0.3982 -0.1144 0.4704 0.044 Uiso 0.421(5) 1 calc PR A 5
C74' C 0.3697(6) -0.0661(3) 0.3777(5) 0.0326(12) Uani 0.421(5) 1 d P A 5
H74B H 0.4155 -0.0973 0.3567 0.039 Uiso 0.421(5) 1 calc PR A 5
C84' C 0.3134(6) -0.0101(4) 0.3393(3) 0.0311(10) Uani 0.421(5) 1 d P A 5
H84B H 0.3204 -0.0034 0.2919 0.037 Uiso 0.421(5) 1 calc PR A 5
C94' C 0.2475(5) 0.0359(3) 0.3696(3) 0.0257(9) Uani 0.421(5) 1 d P A 5
H94B H 0.2120 0.0754 0.3438 0.031 Uiso 0.421(5) 1 calc PR A 5
C15 C 0.3136(8) 0.4889(5) 0.9045(3) 0.063(2) Uani 0.385(3) 1 d PD B 1
H15C H 0.3958 0.5254 0.9062 0.075 Uiso 0.385(3) 1 calc PR B 1
H15D H 0.2419 0.5105 0.8754 0.075 Uiso 0.385(3) 1 calc PR B 1
Cl15 Cl 0.2988(3) 0.4806(3) 0.99406(12) 0.0995(14) Uani 0.385(3) 1 d PD B 1
Cl25 Cl 0.3096(4) 0.3920(4) 0.8641(3) 0.0742(8) Uani 0.385(3) 1 d PD B 1
C16 C 0.3392(12) 0.3883(10) 0.8717(7) 0.0742(8) Uani 0.615(3) 1 d P B 5
H16C H 0.3276 0.3305 0.8647 0.111 Uiso 0.615(3) 1 calc PR B 5
H16D H 0.4288 0.4133 0.8753 0.111 Uiso 0.615(3) 1 calc PR B 5
H16E H 0.2816 0.4061 0.8307 0.111 Uiso 0.615(3) 1 calc PR B 5
C26 C 0.3095(6) 0.4105(3) 0.9369(3) 0.0627(13) Uani 0.615(3) 1 d P B 5
H26C H 0.3636 0.3904 0.9786 0.075 Uiso 0.615(3) 1 calc PR B 5
H26D H 0.2178 0.3884 0.9330 0.075 Uiso 0.615(3) 1 calc PR B 5
C36 C 0.3375(5) 0.5014(3) 0.9463(3) 0.0545(11) Uani 0.615(3) 1 d P B 5
H36A H 0.4246 0.5219 0.9413 0.065 Uiso 0.615(3) 1 calc PR B 5
H36B H 0.2750 0.5196 0.9071 0.065 Uiso 0.615(3) 1 calc PR B 5
C46 C 0.3303(6) 0.5372(3) 1.0186(3) 0.0551(11) Uani 0.615(3) 1 d P B 5
H46A H 0.2431 0.5178 1.0239 0.066 Uiso 0.615(3) 1 calc PR B 5
H46C H 0.3929 0.5197 1.0583 0.066 Uiso 0.615(3) 1 calc PR B 5
C56 C 0.3598(6) 0.6276(3) 1.0239(3) 0.0660(14) Uani 0.615(3) 1 d P B 5
H56D H 0.3584 0.6491 1.0714 0.099 Uiso 0.615(3) 1 calc PR B 5
H56A H 0.2948 0.6451 0.9864 0.099 Uiso 0.615(3) 1 calc PR B 5
H56B H 0.4452 0.6468 1.0172 0.099 Uiso 0.615(3) 1 calc PR B 5

loop_
_atom_site_aniso_label
_atom_site_aniso_U_11
_atom_site_aniso_U_22
_atom_site_aniso_U_33
_atom_site_aniso_U_23
_atom_site_aniso_U_13
_atom_site_aniso_U_12
Pd1 0.02280(6) 0.01996(5) 0.03216(6) -0.00812(4) -0.00308(4) 0.00872(4)
Cl1 0.0203(2) 0.0401(4) 0.0448(4) -0.0133(3) 0.0013(2) 0.0101(2)
Cl1' 0.0203(2) 0.0401(4) 0.0448(4) -0.0133(3) 0.0013(2) 0.0101(2)
C11 0.0156(5) 0.0154(5) 0.0165(5) 0.0021(4) 0.0009(4) 0.0041(4)
N11 0.0186(5) 0.0145(4) 0.0135(4) 0.0009(3) 0.0008(3) 0.0057(4)
N21 0.0173(5) 0.0148(4) 0.0153(4) 0.0032(3) 0.0003(4) 0.0043(4)
C21 0.0299(7) 0.0159(5) 0.0161(5) -0.0012(4) -0.0014(5) 0.0075(5)
C31 0.0272(7) 0.0175(5) 0.0157(5) 0.0000(4) -0.0009(5) 0.0068(5)
C12 0.0161(5) 0.0150(5) 0.0126(5) 0.0012(4) 0.0002(4) 0.0050(4)
C22 0.0166(5) 0.0154(5) 0.0150(5) 0.0026(4) 0.0027(4) 0.0033(4)
C32 0.0153(5) 0.0181(5) 0.0157(5) 0.0015(4) 0.0020(4) 0.0024(4)
C42 0.0153(5) 0.0200(5) 0.0136(5) -0.0006(4) 0.0011(4) 0.0034(4)
C52 0.0158(5) 0.0312(7) 0.0135(5) 0.0008(5) 0.0031(4) 0.0053(5)
C62 0.0142(5) 0.0232(6) 0.0153(5) 0.0008(4) 0.0019(4) 0.0046(4)
C72 0.0207(6) 0.0231(6) 0.0173(5) 0.0058(5) 0.0057(4) 0.0051(5)
C82 0.0409(10) 0.0294(8) 0.0274(7) 0.0020(6) 0.0180(7) 0.0092(7)
C92 0.0241(7) 0.0328(8) 0.0325(8) 0.0057(6) 0.0126(6) 0.0017(6)
C102 0.0134(5) 0.0378(8) 0.0188(6) 0.0019(5) 0.0017(4) 0.0070(5)
C112 0.0194(7) 0.0474(11) 0.0410(10) 0.0177(8) 0.0029(7) 0.0009(7)
C122 0.0253(8) 0.0721(16) 0.0413(10) -0.0138(10) 0.0071(7) 0.0201(9)
C132 0.0156(5) 0.0211(6) 0.0133(5) -0.0007(4) 0.0006(4) 0.0021(4)
C142 0.0191(6) 0.0227(6) 0.0178(5) 0.0028(5) -0.0002(4) 0.0006(5)
C152 0.0201(6) 0.0229(6) 0.0285(7) 0.0012(5) 0.0018(5) -0.0006(5)
C162 0.0251(8) 0.0245(7) 0.0429(10) 0.0087(7) -0.0037(7) -0.0023(6)
C172 0.0425(11) 0.0390(10) 0.0390(10) 0.0225(8) -0.0063(8) -0.0068(8)
C182 0.0637(15) 0.0502(13) 0.0225(8) 0.0161(8) 0.0034(8) -0.0059(11)
C192 0.0488(11) 0.0322(8) 0.0179(6) 0.0053(6) 0.0037(7) -0.0027(8)
C202 0.0705(19) 0.0579(16) 0.0568(15) 0.0384(13) -0.0101(13) -0.0179(14)
C212 0.0160(5) 0.0234(6) 0.0167(5) -0.0010(4) -0.0002(4) 0.0025(5)
C222 0.0186(6) 0.0190(6) 0.0210(6) 0.0004(5) 0.0006(4) 0.0024(5)
C232 0.0195(6) 0.0224(6) 0.0269(7) 0.0025(5) 0.0029(5) 0.0054(5)
C242 0.0172(6) 0.0292(7) 0.0297(7) 0.0030(6) -0.0004(5) 0.0030(5)
C252 0.0203(7) 0.0399(9) 0.0273(7) -0.0068(6) -0.0049(6) 0.0033(6)
C262 0.0198(6) 0.0384(9) 0.0223(6) -0.0100(6) -0.0030(5) 0.0054(6)
C272 0.0176(7) 0.0442(10) 0.0454(10) 0.0018(8) -0.0003(7) 0.0052(7)
C282 0.0179(5) 0.0214(6) 0.0139(5) -0.0007(4) 0.0034(4) 0.0017(4)
C292 0.0199(6) 0.0227(6) 0.0265(7) -0.0012(5) 0.0093(5) -0.0005(5)
C302 0.0286(7) 0.0215(6) 0.0290(7) 0.0004(5) 0.0114(6) -0.0007(5)
C312 0.0278(7) 0.0250(7) 0.0204(6) 0.0019(5) 0.0070(5) 0.0066(6)
C322 0.0272(7) 0.0289(7) 0.0312(8) 0.0013(6) 0.0145(6) 0.0068(6)
C332 0.0250(7) 0.0239(6) 0.0274(7) 0.0019(5) 0.0139(6) 0.0021(5)
C342 0.0407(10) 0.0271(8) 0.0360(9) 0.0062(7) 0.0128(7) 0.0127(7)
C13 0.0159(5) 0.0161(5) 0.0176(5) 0.0045(4) 0.0013(4) 0.0040(4)
C23 0.0154(5) 0.0165(5) 0.0187(5) 0.0049(4) 0.0012(4) 0.0012(4)
C33 0.0141(5) 0.0183(5) 0.0217(6) 0.0063(4) 0.0008(4) 0.0025(4)
C43 0.0159(5) 0.0172(5) 0.0175(5) 0.0052(4) 0.0019(4) 0.0033(4)
C53 0.0141(5) 0.0185(5) 0.0209(6) 0.0063(4) 0.0022(4) 0.0014(4)
C63 0.0136(5) 0.0187(5) 0.0192(5) 0.0050(4) 0.0009(4) 0.0028(4)
C73 0.0178(6) 0.0218(6) 0.0233(6) 0.0093(5) 0.0019(5) -0.0005(5)
C83 0.0258(7) 0.0209(6) 0.0358(8) 0.0047(6) 0.0034(6) -0.0021(5)
C93 0.0197(6) 0.0342(8) 0.0277(7) 0.0071(6) 0.0058(5) 0.0000(6)
C103 0.0125(10) 0.031(3) 0.025(2) 0.0147(14) 0.0004(12) 0.0053(15)
C113 0.0246(10) 0.0349(12) 0.0399(14) 0.0095(12) -0.0080(10) -0.0087(9)
C123 0.0276(12) 0.068(2) 0.0481(15) 0.0129(14) 0.0159(11) 0.0240(13)
C10' 0.0125(10) 0.031(3) 0.025(2) 0.0147(14) 0.0004(12) 0.0053(15)
C11' 0.0246(10) 0.0349(12) 0.0399(14) 0.0095(12) -0.0080(10) -0.0087(9)
C12' 0.0276(12) 0.068(2) 0.0481(15) 0.0129(14) 0.0159(11) 0.0240(13)
C133 0.0157(5) 0.0154(5) 0.0168(5) 0.0041(4) 0.0016(4) 0.0031(4)
C143 0.0174(5) 0.0171(5) 0.0184(5) 0.0029(4) 0.0027(4) 0.0027(4)
C153 0.0216(6) 0.0229(6) 0.0178(5) 0.0024(5) 0.0032(5) 0.0040(5)
C163 0.0296(8) 0.0270(7) 0.0201(6) -0.0003(5) 0.0053(5) 0.0019(6)
C173 0.0254(7) 0.0198(6) 0.0284(7) -0.0019(5) 0.0092(6) -0.0002(5)
C183 0.0275(7) 0.0183(6) 0.0314(7) 0.0004(5) 0.0030(6) 0.0064(5)
C193 0.0261(7) 0.0174(6) 0.0237(6) 0.0008(5) -0.0008(5) 0.0066(5)
C203 0.0412(10) 0.0249(8) 0.0411(10) -0.0079(7) 0.0142(8) 0.0019(7)
C213 0.0163(5) 0.0171(5) 0.0173(5) 0.0043(4) 0.0024(4) 0.0031(4)
C223 0.0189(6) 0.0182(6) 0.0265(6) 0.0039(5) 0.0071(5) 0.0040(5)
C233 0.0177(6) 0.0247(6) 0.0269(7) 0.0017(5) 0.0065(5) 0.0056(5)
C243 0.0179(6) 0.0304(7) 0.0211(6) 0.0066(5) 0.0038(5) 0.0048(5)
C253 0.0273(7) 0.0234(6) 0.0242(6) 0.0094(5) 0.0076(5) 0.0030(5)
C263 0.0250(7) 0.0182(6) 0.0208(6) 0.0052(5) 0.0056(5) 0.0035(5)
C273 0.0272(8) 0.0423(10) 0.0316(8) 0.0108(7) 0.0142(6) 0.0093(7)
C283 0.0159(5) 0.0154(5) 0.0179(5) 0.0034(4) 0.0013(4) 0.0042(4)
C293 0.0185(6) 0.0235(6) 0.0182(5) 0.0022(5) 0.0033(4) 0.0057(5)
C303 0.0167(6) 0.0260(6) 0.0233(6) 0.0043(5) 0.0047(5) 0.0063(5)
C313 0.0151(5) 0.0210(6) 0.0241(6) 0.0023(5) 0.0000(4) 0.0043(5)
C323 0.0190(6) 0.0249(6) 0.0212(6) -0.0026(5) 0.0008(5) 0.0035(5)
C333 0.0169(6) 0.0221(6) 0.0199(6) -0.0010(5) 0.0029(4) 0.0037(5)
C343 0.0159(6) 0.0346(8) 0.0306(7) 0.0020(6) -0.0003(5) 0.0046(6)
C14 0.0260(18) 0.0210(16) 0.033(3) -0.0076(18) -0.003(2) 0.0067(13)
C24 0.0199(17) 0.0186(16) 0.040(3) -0.0069(15) 0.0035(17) 0.0021(12)
C34 0.0286(13) 0.0187(11) 0.0242(12) -0.0041(8) 0.0001(9) 0.0044(9)
C44 0.0214(13) 0.0164(15) 0.0228(17) -0.0028(11) 0.0037(11) -0.0002(11)
C54 0.0270(17) 0.0291(16) 0.0264(14) -0.0081(12) 0.0117(12) -0.0018(13)
C64 0.026(2) 0.043(3) 0.045(3) -0.020(2) 0.0152(18) 0.0010(18)
C74 0.0277(17) 0.0260(19) 0.059(3) -0.012(2) 0.007(2) 0.0085(14)
C84 0.0342(19) 0.0228(16) 0.051(3) 0.0007(15) 0.0064(18) 0.0099(14)
C94 0.0316(15) 0.0226(15) 0.0302(15) 0.0021(14) 0.0089(11) 0.0095(14)
C14' 0.028(3) 0.036(4) 0.055(7) -0.013(4) 0.005(5) -0.003(3)
C24' 0.021(2) 0.028(4) 0.052(5) -0.017(3) -0.001(3) 0.000(2)
C34' 0.044(3) 0.0193(16) 0.043(2) -0.0032(15) 0.023(2) 0.0025(16)
C44' 0.028(2) 0.0124(19) 0.029(3) -0.0041(15) 0.0108(19) -0.0005(15)
C54' 0.034(2) 0.023(2) 0.029(2) 0.0069(19) 0.0055(16) 0.006(2)
C64' 0.032(3) 0.028(3) 0.052(4) 0.008(3) 0.012(3) 0.011(2)
C74' 0.028(3) 0.022(2) 0.052(4) 0.008(2) 0.018(3) 0.0061(18)
C84' 0.028(2) 0.031(2) 0.034(2) 0.001(2) 0.014(2) -0.0023(18)
C94' 0.027(2) 0.0206(17) 0.029(2) 0.0006(15) 0.0101(16) 0.0024(15)
C15 0.055(4) 0.095(6) 0.028(3) 0.009(3) 0.003(3) 0.006(4)
Cl15 0.0777(17) 0.187(4) 0.0381(10) 0.0144(15) 0.0055(10) 0.052(2)
Cl25 0.061(2) 0.0920(14) 0.0582(14) 0.0100(10) -0.0066(14) 0.0212(16)
C16 0.061(2) 0.0920(14) 0.0582(14) 0.0100(10) -0.0066(14) 0.0212(16)
C26 0.069(3) 0.047(2) 0.074(3) 0.009(2) 0.023(3) 0.012(2)
C36 0.057(3) 0.058(3) 0.050(3) 0.008(2) 0.019(2) 0.009(2)
C46 0.074(3) 0.051(2) 0.040(2) 0.0070(18) 0.013(2) 0.018(2)
C56 0.088(4) 0.052(3) 0.048(2) 0.0047(19) 0.004(2) 0.010(2)

loop_
_atom_type_symbol
_atom_type_description
_atom_type_scat_dispersion_real
_atom_type_scat_dispersion_imag
_atom_type_scat_source
C C 0.0033 0.0016 'International Tables Vol C Tables 4.2.6.8 and 6.1.1.4'
H H 0.0000 0.0000 'International Tables Vol C Tables 4.2.6.8 and 6.1.1.4'
N N 0.0061 0.0033 'International Tables Vol C Tables 4.2.6.8 and 6.1.1.4'
Cl Cl 0.1484 0.1585 'International Tables Vol C Tables 4.2.6.8 and 6.1.1.4'
Pd Pd -0.9988 1.0072 'International Tables Vol C Tables 4.2.6.8 and 6.1.1.4'

loop_
_geom_angle_atom_site_label_1
_geom_angle_atom_site_label_2
_geom_angle_atom_site_label_3
_geom_angle
C11 Pd1 C14' 100.1(4)
C11 Pd1 C24 139.71(18)
C14' Pd1 C24 40.1(5)
C11 Pd1 C14 102.9(2)
C14' Pd1 C14 10.4(4)
C24 Pd1 C14 39.6(3)
C11 Pd1 C24' 137.7(3)
C14' Pd1 C24' 39.1(5)
C24 Pd1 C24' 13.2(2)
C14 Pd1 C24' 34.9(4)
C11 Pd1 C34 165.06(8)
C14' Pd1 C34 72.8(4)
C24 Pd1 C34 36.8(2)
C14 Pd1 C34 67.8(2)
C24' Pd1 C34 33.7(3)
C11 Pd1 Cl1' 94.81(8)
C14' Pd1 Cl1' 158.0(4)
C24 Pd1 Cl1' 121.74(18)
C14 Pd1 Cl1' 161.4(3)
C24' Pd1 Cl1' 127.3(3)
C34 Pd1 Cl1' 95.99(10)
C11 Pd1 C34' 157.75(12)
C14' Pd1 C34' 66.2(5)
C24 Pd1 C34' 27.5(2)
C14 Pd1 C34' 67.0(3)
C24' Pd1 C34' 36.4(3)
C34 Pd1 C34' 30.53(14)
Cl1' Pd1 C34' 94.39(16)
C11 Pd1 Cl1 91.81(4)
C14' Pd1 Cl1 168.0(4)
C24 Pd1 Cl1 128.23(18)
C14 Pd1 Cl1 161.1(2)
C24' Pd1 Cl1 128.9(3)
C34 Pd1 Cl1 95.25(8)
Cl1' Pd1 Cl1 18.11(11)
C34' Pd1 Cl1 102.94(13)
N11 C11 N21 103.88(11)
N11 C11 Pd1 125.89(9)
N21 C11 Pd1 130.00(10)
C11 N11 C21 111.64(11)
C11 N11 C12 122.83(11)
C21 N11 C12 125.30(11)
C11 N21 C31 111.42(11)
C11 N21 C13 125.25(11)
C31 N21 C13 123.27(11)
C31 C21 N11 106.56(12)
C31 C21 H21A 126.7
N11 C21 H21A 126.7
C21 C31 N21 106.49(12)
C21 C31 H31A 126.8
N21 C31 H31A 126.8
C62 C12 C22 122.48(11)
C62 C12 N11 119.39(12)
C22 C12 N11 118.09(12)
C32 C22 C12 117.75(12)
C32 C22 C72 120.63(12)
C12 C22 C72 121.62(11)
C42 C32 C22 121.48(12)
C42 C32 H32A 119.3
C22 C32 H32A 119.3
C32 C42 C52 118.29(12)
C32 C42 C132 124.73(12)
C52 C42 C132 116.48(12)
C62 C52 C42 122.66(13)
C62 C52 H52A 118.7
C42 C52 H52A 118.7
C52 C62 C12 117.22(12)
C52 C62 C102 118.73(12)
C12 C62 C102 124.04(12)
C22 C72 C92 114.20(12)
C22 C72 C82 110.02(12)
C92 C72 C82 108.95(14)
C22 C72 H72A 107.8
C92 C72 H72A 107.8
C82 C72 H72A 107.8
C72 C82 H82A 109.5
C72 C82 H82B 109.5
H82A C82 H82B 109.5
C72 C82 H82C 109.5
H82A C82 H82C 109.5
H82B C82 H82C 109.5
C72 C92 H92A 109.5
C72 C92 H92B 109.5
H92A C92 H92B 109.5
C72 C92 H92C 109.5
H92A C92 H92C 109.5
H92B C92 H92C 109.5
C62 C102 C112 110.98(14)
C62 C102 C122 110.71(14)
C112 C102 C122 109.66(17)
C62 C102 H10A 108.5
C112 C102 H10A 108.5
C122 C102 H10A 108.5
C102 C112 H11A 109.5
C102 C112 H11B 109.5
H11A C112 H11B 109.5
C102 C112 H11C 109.5
H11A C112 H11C 109.5
H11B C112 H11C 109.5
C102 C122 H12A 109.5
C102 C122 H12B 109.5
H12A C122 H12B 109.5
C102 C122 H12C 109.5
H12A C122 H12C 109.5
H12B C122 H12C 109.5
C142 C132 C212 103.56(11)
C142 C132 C282 114.60(12)
C212 C132 C282 111.80(11)
C142 C132 C42 109.78(11)
C212 C132 C42 115.68(11)
C282 C132 C42 101.85(11)
C192 C142 C152 117.41(15)
C192 C142 C132 122.75(14)
C152 C142 C132 119.59(14)
C162 C152 C142 121.03(17)
C162 C152 H15A 119.5
C142 C152 H15A 119.5
C172 C162 C152 121.46(18)
C172 C162 H16A 119.3
C152 C162 H16A 119.3
C162 C172 C182 117.87(18)
C162 C172 C202 120.7(2)
C182 C172 C202 121.4(2)
C172 C182 C192 121.4(2)
C172 C182 H18A 119.3
C192 C182 H18A 119.3
C142 C192 C182 120.76(19)
C142 C192 H19A 119.6
C182 C192 H19A 119.6
C172 C202 H20A 109.5
C172 C202 H20B 109.5
H20A C202 H20B 109.5
C172 C202 H20C 109.5
H20A C202 H20C 109.5
H20B C202 H20C 109.5
C262 C212 C222 117.22(14)
C262 C212 C132 120.66(13)
C222 C212 C132 121.51(12)
C232 C222 C212 121.48(13)
C232 C222 H22A 119.3
C212 C222 H22A 119.3
C222 C232 C242 120.91(15)
C222 C232 H23A 119.5
C242 C232 H23A 119.5
C252 C242 C232 117.58(15)
C252 C242 C272 121.15(16)
C232 C242 C272 121.27(17)
C262 C252 C242 121.42(15)
C262 C252 H25A 119.3
C242 C252 H25A 119.3
C252 C262 C212 121.32(16)
C252 C262 H26A 119.3
C212 C262 H26A 119.3
C242 C272 H27A 109.5
C242 C272 H27B 109.5
H27A C272 H27B 109.5
C242 C272 H27C 109.5
H27A C272 H27C 109.5
H27B C272 H27C 109.5
C332 C282 C292 117.26(14)
C332 C282 C132 122.25(13)
C292 C282 C132 119.74(13)
C302 C292 C282 121.36(14)
C302 C292 H29A 119.3
C282 C292 H29A 119.3
C292 C302 C312 121.33(15)
C292 C302 H30A 119.3
C312 C302 H30A 119.3
C322 C312 C302 117.19(15)
C322 C312 C342 121.97(16)
C302 C312 C342 120.84(16)
C312 C322 C332 121.74(15)
C312 C322 H32B 119.1
C332 C322 H32B 119.1
C322 C332 C282 121.05(15)
C322 C332 H33A 119.5
C282 C332 H33A 119.5
C312 C342 H34A 109.5
C312 C342 H34B 109.5
H34A C342 H34B 109.5
C312 C342 H34C 109.5
H34A C342 H34C 109.5
H34B C342 H34C 109.5
C23 C13 C63 122.25(12)
C23 C13 N21 119.22(12)
C63 C13 N21 118.50(12)
C13 C23 C33 117.60(12)
C13 C23 C73 123.08(12)
C33 C23 C73 119.31(12)
C43 C33 C23 122.41(12)
C43 C33 H33B 118.8
C23 C33 H33B 118.8
C33 C43 C53 117.66(12)
C33 C43 C133 123.12(12)
C53 C43 C133 119.16(12)
C63 C53 C43 122.59(12)
C63 C53 H53A 118.7
C43 C53 H53A 118.7
C53 C63 C13 117.44(12)
C53 C63 C103 117.8(3)
C13 C63 C103 124.8(3)
C53 C63 C10' 124.6(10)
C13 C63 C10' 117.9(10)
C23 C73 C93 112.18(13)
C23 C73 C83 110.32(13)
C93 C73 C83 110.21(13)
C23 C73 H73A 108.0
C93 C73 H73A 108.0
C83 C73 H73A 108.0
C73 C83 H83A 109.5
C73 C83 H83B 109.5
H83A C83 H83B 109.5
C73 C83 H83C 109.5
H83A C83 H83C 109.5
H83B C83 H83C 109.5
C73 C93 H93A 109.5
C73 C93 H93B 109.5
H93A C93 H93B 109.5
C73 C93 H93C 109.5
H93A C93 H93C 109.5
H93B C93 H93C 109.5
C63 C103 C123 113.2(8)
C63 C103 C113 111.2(7)
C123 C103 C113 109.8(8)
C63 C103 H10B 107.5
C123 C103 H10B 107.5
C113 C103 H10B 107.5
C11' C10' C12' 109(2)
C11' C10' C63 109.7(15)
C12' C10' C63 109(2)
C11' C10' H10C 109.8
C12' C10' H10C 109.8
C63 C10' H10C 109.8
C213 C133 C43 108.28(11)
C213 C133 C143 110.58(11)
C43 C133 C143 109.54(11)
C213 C133 C283 109.72(11)
C43 C133 C283 110.92(11)
C143 C133 C283 107.81(11)
C153 C143 C193 117.11(13)
C153 C143 C133 123.95(12)
C193 C143 C133 118.94(12)
C163 C153 C143 120.79(14)
C163 C153 H15B 119.6
C143 C153 H15B 119.6
C173 C163 C153 122.01(15)
C173 C163 H16B 119.0
C153 C163 H16B 119.0
C163 C173 C183 117.11(14)
C163 C173 C203 121.74(16)
C183 C173 C203 121.14(16)
C193 C183 C173 121.46(15)
C193 C183 H18B 119.3
C173 C183 H18B 119.3
C183 C193 C143 121.47(14)
C183 C193 H19B 119.3
C143 C193 H19B 119.3
C173 C203 H20D 109.5
C173 C203 H20E 109.5
H20D C203 H20E 109.5
C173 C203 H20F 109.5
H20D C203 H20F 109.5
H20E C203 H20F 109.5
C263 C213 C223 117.38(13)
C263 C213 C133 123.46(13)
C223 C213 C133 119.14(12)
C233 C223 C213 121.39(14)
C233 C223 H22B 119.3
C213 C223 H22B 119.3
C223 C233 C243 120.99(15)
C223 C233 H23B 119.5
C243 C233 H23B 119.5
C253 C243 C233 117.73(14)
C253 C243 C273 120.90(15)
C233 C243 C273 121.37(16)
C243 C253 C263 121.61(14)
C243 C253 H25B 119.2
C263 C253 H25B 119.2
C213 C263 C253 120.89(14)
C213 C263 H26B 119.6
C253 C263 H26B 119.6
C243 C273 H27D 109.5
C243 C273 H27E 109.5
H27D C273 H27E 109.5
C243 C273 H27F 109.5
H27D C273 H27F 109.5
H27E C273 H27F 109.5
C333 C283 C293 117.15(13)
C333 C283 C133 123.24(13)
C293 C283 C133 119.61(12)
C303 C293 C283 121.34(13)
C303 C293 H29B 119.3
C283 C293 H29B 119.3
C293 C303 C313 121.25(14)
C293 C303 H30B 119.4
C313 C303 H30B 119.4
C323 C313 C303 117.58(13)
C323 C313 C343 120.87(14)
C303 C313 C343 121.55(15)
C313 C323 C333 121.47(14)
C313 C323 H32C 119.3
C333 C323 H32C 119.3
C323 C333 C283 121.17(14)
C323 C333 H33C 119.4
C283 C333 H33C 119.4
C313 C343 H34D 109.5
C313 C343 H34E 109.5
H34D C343 H34E 109.5
C313 C343 H34F 109.5
H34D C343 H34F 109.5
H34E C343 H34F 109.5
C24 C14 Pd1 69.4(5)
C24 C14 H14A 116.7
Pd1 C14 H14A 116.7
C24 C14 H14B 116.7
Pd1 C14 H14B 116.7
H14A C14 H14B 113.7
C34 C24 C14 120.3(6)
C34 C24 Pd1 77.1(3)
C14 C24 Pd1 71.0(5)
C34 C24 H24A 119.8
C14 C24 H24A 119.8
Pd1 C24 H24A 119.8
C24 C34 C44 123.7(3)
C24 C34 Pd1 66.1(3)
C44 C34 Pd1 123.2(2)
C24 C34 H34G 112.1
C44 C34 H34G 112.1
Pd1 C34 H34G 112.1
C54 C44 C94 118.1(4)
C54 C44 C34 119.8(4)
C94 C44 C34 122.0(4)
C44 C54 C64 120.2(4)
C44 C54 H54A 119.9
C64 C54 H54A 119.9
C74 C64 C54 120.7(4)
C74 C64 H64A 119.6
C54 C64 H64A 119.6
C64 C74 C84 119.5(4)
C64 C74 H74A 120.2
C84 C74 H74A 120.2
C74 C84 C94 121.0(5)
C74 C84 H84A 119.5
C94 C84 H84A 119.5
C84 C94 C44 120.4(4)
C84 C94 H94A 119.8
C44 C94 H94A 119.8
C24' C14' Pd1 73.0(8)
C24' C14' H14C 116.3
Pd1 C14' H14C 116.3
C24' C14' H14D 116.3
Pd1 C14' H14D 116.3
H14C C14' H14D 113.2
C34' C24' C14' 116.3(9)
C34' C24' Pd1 76.3(4)
C14' C24' Pd1 68.0(7)
C34' C24' H24B 121.8
C14' C24' H24B 121.8
Pd1 C24' H24B 121.8
C24' C34' C44' 127.1(6)
C24' C34' Pd1 67.3(4)
C44' C34' Pd1 122.4(3)
C24' C34' H34H 111.1
C44' C34' H34H 111.1
Pd1 C34' H34H 111.1
C94' C44' C54' 118.3(5)
C94' C44' C34' 122.8(5)
C54' C44' C34' 118.9(5)
C64' C54' C44' 120.6(5)
C64' C54' H54B 119.7
C44' C54' H54B 119.7
C74' C64' C54' 120.7(5)
C74' C64' H64B 119.7
C54' C64' H64B 119.7
C64' C74' C84' 120.0(6)
C64' C74' H74B 120.0
C84' C74' H74B 120.0
C94' C84' C74' 120.4(5)
C94' C84' H84B 119.8
C74' C84' H84B 119.8
C84' C94' C44' 120.1(5)
C84' C94' H94B 120.0
C44' C94' H94B 120.0
Cl15 C15 Cl25 108.7(5)
Cl15 C15 H15C 109.9
Cl25 C15 H15C 109.9
Cl15 C15 H15D 109.9
Cl25 C15 H15D 109.9
H15C C15 H15D 108.3
C16 C26 C36 106.3(8)
C16 C26 H26C 110.5
C36 C26 H26C 110.5
C16 C26 H26D 110.5
C36 C26 H26D 110.5
H26C C26 H26D 108.7
C46 C36 C26 114.3(4)
C46 C36 H36A 108.7
C26 C36 H36A 108.7
C46 C36 H36B 108.7
C26 C36 H36B 108.7
H36A C36 H36B 107.6
C56 C46 C36 111.1(4)
C56 C46 H46A 109.4
C36 C46 H46A 109.4
C56 C46 H46C 109.4
C36 C46 H46C 109.4
H46A C46 H46C 108.0

loop_
_geom_bond_atom_site_label_1
_geom_bond_atom_site_label_2
_geom_bond_distance
Pd1 C11 2.0245(13)
Pd1 C14' 2.093(16)
Pd1 C24 2.107(6)
Pd1 C14 2.128(10)
Pd1 C24' 2.159(8)
Pd1 C34 2.247(3)
Pd1 Cl1' 2.269(2)
Pd1 C34' 2.273(4)
Pd1 Cl1 2.3838(7)
C11 N11 1.3585(17)
C11 N21 1.3612(17)
N11 C21 1.3845(17)
N11 C12 1.4422(16)
N21 C31 1.3881(18)
N21 C13 1.4434(17)
C21 C31 1.3526(19)
C21 H21A 0.9500
C31 H31A 0.9500
C12 C62 1.3964(19)
C12 C22 1.4038(19)
C22 C32 1.4017(18)
C22 C72 1.5239(19)
C32 C42 1.3933(19)
C32 H32A 0.9500
C42 C52 1.3953(19)
C42 C132 1.5484(18)
C52 C62 1.3907(19)
C52 H52A 0.9500
C62 C102 1.524(2)
C72 C92 1.525(2)
C72 C82 1.535(2)
C72 H72A 1.0000
C82 H82A 0.9800
C82 H82B 0.9800
C82 H82C 0.9800
C92 H92A 0.9800
C92 H92B 0.9800
C92 H92C 0.9800
C102 C112 1.531(3)
C102 C122 1.534(3)
C102 H10A 1.0000
C112 H11A 0.9800
C112 H11B 0.9800
C112 H11C 0.9800
C122 H12A 0.9800
C122 H12B 0.9800
C122 H12C 0.9800
C132 C142 1.538(2)
C132 C212 1.542(2)
C132 C282 1.545(2)
C142 C192 1.394(2)
C142 C152 1.395(2)
C152 C162 1.389(2)
C152 H15A 0.9500
C162 C172 1.379(3)
C162 H16A 0.9500
C172 C182 1.381(4)
C172 C202 1.511(3)
C182 C192 1.395(3)
C182 H18A 0.9500
C192 H19A 0.9500
C202 H20A 0.9800
C202 H20B 0.9800
C202 H20C 0.9800
C212 C262 1.395(2)
C212 C222 1.395(2)
C222 C232 1.392(2)
C222 H22A 0.9500
C232 C242 1.396(2)
C232 H23A 0.9500
C242 C252 1.391(3)
C242 C272 1.505(2)
C252 C262 1.389(2)
C252 H25A 0.9500
C262 H26A 0.9500
C272 H27A 0.9800
C272 H27B 0.9800
C272 H27C 0.9800
C282 C332 1.394(2)
C282 C292 1.397(2)
C292 C302 1.388(2)
C292 H29A 0.9500
C302 C312 1.395(2)
C302 H30A 0.9500
C312 C322 1.388(2)
C312 C342 1.505(2)
C322 C332 1.391(2)
C322 H32B 0.9500
C332 H33A 0.9500
C342 H34A 0.9800
C342 H34B 0.9800
C342 H34C 0.9800
C13 C23 1.3936(19)
C13 C63 1.4019(19)
C23 C33 1.4020(18)
C23 C73 1.520(2)
C33 C43 1.3876(19)
C33 H33B 0.9500
C43 C53 1.3965(19)
C43 C133 1.5485(18)
C53 C63 1.3933(19)
C53 H53A 0.9500
C63 C103 1.502(13)
C63 C10' 1.57(3)
C73 C93 1.533(2)
C73 C83 1.535(2)
C73 H73A 1.0000
C83 H83A 0.9800
C83 H83B 0.9800
C83 H83C 0.9800
C93 H93A 0.9800
C93 H93B 0.9800
C93 H93C 0.9800
C103 C123 1.511(14)
C103 C113 1.556(13)
C103 H10B 1.0000
C113 H11D 0.9800
C113 H11E 0.9800
C113 H11F 0.9800
C123 H12D 0.9800
C123 H12E 0.9800
C123 H12F 0.9800
C10' C11' 1.51(3)
C10' C12' 1.56(4)
C10' H10C 1.0000
C11' H11G 0.9800
C11' H11H 0.9800
C11' H11I 0.9800
C12' H12G 0.9800
C12' H12H 0.9800
C12' H12I 0.9800
C133 C213 1.546(2)
C133 C143 1.5486(19)
C133 C283 1.5489(19)
C143 C153 1.395(2)
C143 C193 1.401(2)
C153 C163 1.395(2)
C153 H15B 0.9500
C163 C173 1.384(2)
C163 H16B 0.9500
C173 C183 1.395(2)
C173 C203 1.512(2)
C183 C193 1.384(2)
C183 H18B 0.9500
C193 H19B 0.9500
C203 H20D 0.9800
C203 H20E 0.9800
C203 H20F 0.9800
C213 C263 1.3918(19)
C213 C223 1.401(2)
C223 C233 1.390(2)
C223 H22B 0.9500
C233 C243 1.394(2)
C233 H23B 0.9500
C243 C253 1.385(2)
C243 C273 1.507(2)
C253 C263 1.397(2)
C253 H25B 0.9500
C263 H26B 0.9500
C273 H27D 0.9800
C273 H27E 0.9800
C273 H27F 0.9800
C283 C333 1.3986(19)
C283 C293 1.400(2)
C293 C303 1.390(2)
C293 H29B 0.9500
C303 C313 1.397(2)
C303 H30B 0.9500
C313 C323 1.386(2)
C313 C343 1.507(2)
C323 C333 1.395(2)
C323 H32C 0.9500
C333 H33C 0.9500
C343 H34D 0.9800
C343 H34E 0.9800
C343 H34F 0.9800
C14 C24 1.435(11)
C14 H14A 0.9900
C14 H14B 0.9900
C24 C34 1.380(7)
C24 H24A 1.0000
C34 C44 1.464(5)
C34 H34G 1.0000
C44 C54 1.388(5)
C44 C94 1.399(5)
C54 C64 1.404(7)
C54 H54A 0.9500
C64 C74 1.366(8)
C64 H64A 0.9500
C74 C84 1.368(7)
C74 H74A 0.9500
C84 C94 1.389(6)
C84 H84A 0.9500
C94 H94A 0.9500
C14' C24' 1.423(18)
C14' H14C 0.9900
C14' H14D 0.9900
C24' C34' 1.390(10)
C24' H24B 1.0000
C34' C44' 1.475(7)
C34' H34H 1.0000
C44' C94' 1.386(7)
C44' C54' 1.400(8)
C54' C64' 1.382(10)
C54' H54B 0.9500
C64' C74' 1.341(9)
C64' H64B 0.9500
C74' C84' 1.391(8)
C74' H74B 0.9500
C84' C94' 1.381(8)
C84' H84B 0.9500
C94' H94B 0.9500
C15 Cl15 1.793(7)
C15 Cl25 1.800(10)
C15 H15C 0.9900
C15 H15D 0.9900
C16 C26 1.438(17)
C16 H16C 0.9800
C16 H16D 0.9800
C16 H16E 0.9800
C26 C36 1.533(7)
C26 H26C 0.9900
C26 H26D 0.9900
C36 C46 1.527(7)
C36 H36A 0.9900
C36 H36B 0.9900
C46 C56 1.526(7)
C46 H46A 0.9900
C46 H46C 0.9900
C56 H56D 0.9800
C56 H56A 0.9800
C56 H56B 0.9800

loop_
_geom_torsion_atom_site_label_1
_geom_torsion_atom_site_label_2
_geom_torsion_atom_site_label_3
_geom_torsion_atom_site_label_4
_geom_torsion
C14' Pd1 C11 N11 -72.0(4)
C24 Pd1 C11 N11 -79.5(3)
C14 Pd1 C11 N11 -61.7(2)
C24' Pd1 C11 N11 -59.6(4)
C34 Pd1 C11 N11 -12.0(4)
Cl1' Pd1 C11 N11 124.23(17)
C34' Pd1 C11 N11 -121.7(4)
Cl1 Pd1 C11 N11 106.34(12)
C14' Pd1 C11 N21 114.4(4)
C24 Pd1 C11 N21 107.0(2)
C14 Pd1 C11 N21 124.7(2)
C24' Pd1 C11 N21 126.8(4)
C34 Pd1 C11 N21 174.5(3)
Cl1' Pd1 C11 N21 -49.33(18)
C34' Pd1 C11 N21 64.8(4)
Cl1 Pd1 C11 N21 -67.22(13)
N21 C11 N11 C21 0.63(16)
Pd1 C11 N11 C21 -174.30(11)
N21 C11 N11 C12 -174.23(12)
Pd1 C11 N11 C12 10.85(19)
N11 C11 N21 C31 -0.22(16)
Pd1 C11 N21 C31 174.40(11)
N11 C11 N21 C13 176.95(12)
Pd1 C11 N21 C13 -8.4(2)
C11 N11 C21 C31 -0.80(18)
C12 N11 C21 C31 173.90(14)
N11 C21 C31 N21 0.61(18)
C11 N21 C31 C21 -0.25(18)
C13 N21 C31 C21 -177.49(14)
C11 N11 C12 C62 -86.48(17)
C21 N11 C12 C62 99.39(17)
C11 N11 C12 C22 91.27(16)
C21 N11 C12 C22 -82.87(18)
C62 C12 C22 C32 2.7(2)
N11 C12 C22 C32 -175.01(12)
C62 C12 C22 C72 -176.27(13)
N11 C12 C22 C72 6.06(19)
C12 C22 C32 C42 -2.5(2)
C72 C22 C32 C42 176.42(13)
C22 C32 C42 C52 -0.3(2)
C22 C32 C42 C132 171.29(13)
C32 C42 C52 C62 3.2(2)
C132 C42 C52 C62 -169.06(14)
C42 C52 C62 C12 -3.1(2)
C42 C52 C62 C102 176.01(14)
C22 C12 C62 C52 0.1(2)
N11 C12 C62 C52 177.69(13)
C22 C12 C62 C102 -178.98(14)
N11 C12 C62 C102 -1.3(2)
C32 C22 C72 C92 33.77(19)
C12 C22 C72 C92 -147.34(14)
C32 C22 C72 C82 -89.10(17)
C12 C22 C72 C82 89.79(16)
C52 C62 C102 C112 67.57(19)
C12 C62 C102 C112 -113.41(17)
C52 C62 C102 C122 -54.4(2)
C12 C62 C102 C122 124.58(18)
C32 C42 C132 C142 139.68(14)
C52 C42 C132 C142 -48.60(17)
C32 C42 C132 C212 23.0(2)
C52 C42 C132 C212 -165.30(13)
C32 C42 C132 C282 -98.48(15)
C52 C42 C132 C282 73.24(15)
C212 C132 C142 C192 -87.64(19)
C282 C132 C142 C192 34.4(2)
C42 C132 C142 C192 148.27(16)
C212 C132 C142 C152 86.47(15)
C282 C132 C142 C152 -151.49(14)
C42 C132 C142 C152 -37.62(18)
C192 C142 C152 C162 -0.4(3)
C132 C142 C152 C162 -174.87(15)
C142 C152 C162 C172 -1.4(3)
C152 C162 C172 C182 1.4(3)
C152 C162 C172 C202 -179.6(2)
C162 C172 C182 C192 0.5(4)
C202 C172 C182 C192 -178.6(3)
C152 C142 C192 C182 2.3(3)
C132 C142 C192 C182 176.5(2)
C172 C182 C192 C142 -2.4(4)
C142 C132 C212 C262 89.72(17)
C282 C132 C212 C262 -34.2(2)
C42 C132 C212 C262 -150.13(15)
C142 C132 C212 C222 -81.01(16)
C282 C132 C212 C222 155.10(13)
C42 C132 C212 C222 39.14(19)
C262 C212 C222 C232 3.1(2)
C132 C212 C222 C232 174.16(14)
C212 C222 C232 C242 -2.3(2)
C222 C232 C242 C252 0.0(3)
C222 C232 C242 C272 179.84(17)
C232 C242 C252 C262 1.2(3)
C272 C242 C252 C262 -178.63(19)
C242 C252 C262 C212 -0.2(3)
C222 C212 C262 C252 -1.9(3)
C132 C212 C262 C252 -173.02(17)
C142 C132 C282 C332 30.19(18)
C212 C132 C282 C332 147.63(14)
C42 C132 C282 C332 -88.26(16)
C142 C132 C282 C292 -160.04(13)
C212 C132 C282 C292 -42.60(17)
C42 C132 C282 C292 81.51(15)
C332 C282 C292 C302 -2.5(2)
C132 C282 C292 C302 -172.81(14)
C282 C292 C302 C312 1.0(3)
C292 C302 C312 C322 1.5(3)
C292 C302 C312 C342 -179.03(16)
C302 C312 C322 C332 -2.3(3)
C342 C312 C322 C332 178.17(17)
C312 C322 C332 C282 0.8(3)
C292 C282 C332 C322 1.7(2)
C132 C282 C332 C322 171.70(14)
C11 N21 C13 C23 108.86(16)
C31 N21 C13 C23 -74.28(19)
C11 N21 C13 C63 -73.07(19)
C31 N21 C13 C63 103.78(17)
C63 C13 C23 C33 0.4(2)
N21 C13 C23 C33 178.42(13)
C63 C13 C23 C73 -178.08(14)
N21 C13 C23 C73 -0.1(2)
C13 C23 C33 C43 1.8(2)
C73 C23 C33 C43 -179.67(14)
C23 C33 C43 C53 -2.5(2)
C23 C33 C43 C133 174.73(13)
C33 C43 C53 C63 1.1(2)
C133 C43 C53 C63 -176.26(13)
C43 C53 C63 C13 1.0(2)
C43 C53 C63 C103 -178.5(6)
C43 C53 C63 C10' -176.9(16)
C23 C13 C63 C53 -1.7(2)
N21 C13 C63 C53 -179.74(13)
C23 C13 C63 C103 177.7(6)
N21 C13 C63 C103 -0.3(7)
C23 C13 C63 C10' 176.3(15)
N21 C13 C63 C10' -1.7(15)
C13 C23 C73 C93 -134.61(15)
C33 C23 C73 C93 46.91(19)
C13 C23 C73 C83 102.11(16)
C33 C23 C73 C83 -76.37(18)
C53 C63 C103 C123 62.9(8)
C13 C63 C103 C123 -116.5(5)
C53 C63 C103 C113 -61.2(8)
C13 C63 C103 C113 119.4(4)
C53 C63 C10' C11' -25(3)
C13 C63 C10' C11' 157.0(13)
C53 C63 C10' C12' 93.9(16)
C13 C63 C10' C12' -84.0(17)
C33 C43 C133 C213 139.84(14)
C53 C43 C133 C213 -43.00(17)
C33 C43 C133 C143 -99.49(15)
C53 C43 C133 C143 77.67(16)
C33 C43 C133 C283 19.40(19)
C53 C43 C133 C283 -163.44(13)
C213 C133 C143 C153 104.43(15)
C43 C133 C143 C153 -14.83(19)
C283 C133 C143 C153 -135.63(14)
C213 C133 C143 C193 -75.40(16)
C43 C133 C143 C193 165.34(13)
C283 C133 C143 C193 44.55(17)
C193 C143 C153 C163 -0.4(2)
C133 C143 C153 C163 179.73(14)
C143 C153 C163 C173 -1.0(3)
C153 C163 C173 C183 2.3(2)
C153 C163 C173 C203 -176.64(16)
C163 C173 C183 C193 -2.2(3)
C203 C173 C183 C193 176.72(17)
C173 C183 C193 C143 0.9(3)
C153 C143 C193 C183 0.5(2)
C133 C143 C193 C183 -179.66(15)
C43 C133 C213 C263 135.65(14)
C143 C133 C213 C263 15.62(18)
C283 C133 C213 C263 -103.17(15)
C43 C133 C213 C223 -46.11(16)
C143 C133 C213 C223 -166.13(12)
C283 C133 C213 C223 75.07(15)
C263 C213 C223 C233 1.5(2)
C133 C213 C223 C233 -176.87(13)
C213 C223 C233 C243 -1.5(2)
C223 C233 C243 C253 0.6(2)
C223 C233 C243 C273 -179.31(15)
C233 C243 C253 C263 0.3(2)
C273 C243 C253 C263 -179.79(15)
C223 C213 C263 C253 -0.6(2)
C133 C213 C263 C253 177.69(13)
C243 C253 C263 C213 -0.3(2)
C213 C133 C283 C333 -14.61(18)
C43 C133 C283 C333 104.97(15)
C143 C133 C283 C333 -135.10(13)
C213 C133 C283 C293 165.07(12)
C43 C133 C283 C293 -75.35(16)
C143 C133 C283 C293 44.58(16)
C333 C283 C293 C303 -1.9(2)
C133 C283 C293 C303 178.36(13)
C283 C293 C303 C313 0.5(2)
C293 C303 C313 C323 1.3(2)
C293 C303 C313 C343 -178.76(15)
C303 C313 C323 C333 -1.7(2)
C343 C313 C323 C333 178.35(15)
C313 C323 C333 C283 0.3(2)
C293 C283 C333 C323 1.5(2)
C133 C283 C333 C323 -178.78(13)
C11 Pd1 C14 C24 -162.0(3)
C14' Pd1 C14 C24 -86(4)
C24' Pd1 C14 C24 20.4(5)
C34 Pd1 C14 C24 30.3(3)
Cl1' Pd1 C14 C24 -0.9(10)
C34' Pd1 C14 C24 -2.9(3)
Cl1 Pd1 C14 C24 57.7(9)
Pd1 C14 C24 C34 -61.6(5)
C11 Pd1 C24 C34 156.57(16)
C14' Pd1 C24 C34 145.1(6)
C14 Pd1 C24 C34 128.8(5)
C24' Pd1 C24 C34 67.5(18)
Cl1' Pd1 C24 C34 -51.5(3)
C34' Pd1 C24 C34 -56.9(4)
Cl1 Pd1 C24 C34 -30.8(3)
C11 Pd1 C24 C14 27.7(5)
C14' Pd1 C24 C14 16.3(7)
C24' Pd1 C24 C14 -61.3(18)
C34 Pd1 C24 C14 -128.8(5)
Cl1' Pd1 C24 C14 179.7(4)
C34' Pd1 C24 C14 174.3(7)
Cl1 Pd1 C24 C14 -159.6(3)
C14 C24 C34 C44 173.7(5)
Pd1 C24 C34 C44 115.1(3)
C14 C24 C34 Pd1 58.6(5)
C11 Pd1 C34 C24 -85.9(4)
C14' Pd1 C34 C24 -22.7(5)
C14 Pd1 C34 C24 -32.4(3)
C24' Pd1 C34 C24 -22.3(4)
Cl1' Pd1 C34 C24 138.0(3)
C34' Pd1 C34 C24 49.5(4)
Cl1 Pd1 C34 C24 156.2(2)
C11 Pd1 C34 C44 158.3(3)
C14' Pd1 C34 C44 -138.5(5)
C24 Pd1 C34 C44 -115.8(4)
C14 Pd1 C34 C44 -148.2(4)
C24' Pd1 C34 C44 -138.1(5)
Cl1' Pd1 C34 C44 22.2(3)
C34' Pd1 C34 C44 -66.3(4)
Cl1 Pd1 C34 C44 40.4(3)
C24 C34 C44 C54 145.3(4)
Pd1 C34 C44 C54 -133.1(3)
C24 C34 C44 C94 -31.0(6)
Pd1 C34 C44 C94 50.7(5)
C94 C44 C54 C64 2.0(5)
C34 C44 C54 C64 -174.4(3)
C44 C54 C64 C74 -0.8(6)
C54 C64 C74 C84 -1.3(6)
C64 C74 C84 C94 2.1(7)
C74 C84 C94 C44 -0.8(6)
C54 C44 C94 C84 -1.2(6)
C34 C44 C94 C84 175.1(4)
C11 Pd1 C14' C24' 166.8(6)
C24 Pd1 C14' C24' -20.7(4)
C14 Pd1 C14' C24' 60(3)
C34 Pd1 C14' C24' 0.3(5)
Cl1' Pd1 C14' C24' -61.3(12)
C34' Pd1 C14' C24' -31.6(6)
Cl1 Pd1 C14' C24' -5(2)
Pd1 C14' C24' C34' 61.0(8)
C11 Pd1 C24' C34' -145.7(3)
C14' Pd1 C24' C34' -126.2(9)
C24 Pd1 C24' C34' -39.8(16)
C14 Pd1 C24' C34' -142.2(9)
C34 Pd1 C24' C34' 54.4(4)
Cl1' Pd1 C24' C34' 29.4(6)
Cl1 Pd1 C24' C34' 52.4(6)
C11 Pd1 C24' C14' -19.5(9)
C24 Pd1 C24' C14' 86(2)
C14 Pd1 C24' C14' -16.0(8)
C34 Pd1 C24' C14' -179.4(9)
Cl1' Pd1 C24' C14' 155.6(6)
C34' Pd1 C24' C14' 126.2(9)
Cl1 Pd1 C24' C14' 178.6(6)
C14' C24' C34' C44' -170.9(9)
Pd1 C24' C34' C44' -114.4(5)
C14' C24' C34' Pd1 -56.5(9)
C11 Pd1 C34' C24' 88.9(6)
C14' Pd1 C34' C24' 33.8(6)
C24 Pd1 C34' C24' 18.4(7)
C14 Pd1 C34' C24' 22.4(6)
C34 Pd1 C34' C24' -62.6(6)
Cl1' Pd1 C34' C24' -156.9(5)
Cl1 Pd1 C34' C24' -140.8(5)
C11 Pd1 C34' C44' -150.5(3)
C14' Pd1 C34' C44' 154.4(6)
C24 Pd1 C34' C44' 139.1(7)
C14 Pd1 C34' C44' 143.1(5)
C24' Pd1 C34' C44' 120.7(7)
C34 Pd1 C34' C44' 58.1(4)
Cl1' Pd1 C34' C44' -36.3(5)
Cl1 Pd1 C34' C44' -20.1(5)
C24' C34' C44' C94' 13.0(9)
Pd1 C34' C44' C94' -71.8(6)
C24' C34' C44' C54' -164.2(6)
Pd1 C34' C44' C54' 111.0(5)
C94' C44' C54' C64' -2.9(8)
C34' C44' C54' C64' 174.4(5)
C44' C54' C64' C74' 1.1(9)
C54' C64' C74' C84' 0.1(9)
C64' C74' C84' C94' 0.5(9)
C74' C84' C94' C44' -2.3(8)
C54' C44' C94' C84' 3.5(8)
C34' C44' C94' C84' -173.7(5)
C16 C26 C36 C46 -171.6(6)
C26 C36 C46 C56 179.8(5)
